data_4304512
loop_
_publ_author_name
'Azadeh Lalehzari'
'John Desper'
'Christopher J. Levy'

_publ_contact_author_address
;Kansas State University
Department of Chemistry
111 Willard Hall
Manhattan, KS 66506
;
_publ_contact_author_email clevy@ksu.edu
_publ_contact_author_fax '(785) 532-6666'
_publ_contact_author_name 'Christopher J. Levy'
_publ_contact_author_phone '(785) 532-6688'
_publ_section_title
;
Double-Stranded Monohelical Complexes from an Unsymmetrical Chiral
Schiff-Base Ligand
;
_journal_name_full 'Inorganic Chemistry'
_journal_page_first 1120
_journal_page_last 1126
_journal_paper_doi 10.1021/ic702015u
_journal_volume 47
_journal_year 2008
_chemical_absolute_configuration ad
_chemical_formula_moiety 'C28 H34 Fe N4 O6'
_chemical_formula_sum 'C28 H34 Fe N4 O6'
_chemical_formula_weight 578.44
_chemical_name_systematic
;
AL-608 (AL-4-26 Fe)
;
_space_group_IT_number 4
_symmetry_cell_setting monoclinic
_symmetry_space_group_name_Hall 'P 2yb'
_symmetry_space_group_name_H-M 'P 1 21 1'
_atom_sites_solution_hydrogens geom
_atom_sites_solution_primary direct
_atom_sites_solution_secondary difmap
_audit_creation_method SHELXL-97
_cell_angle_alpha 90.00
_cell_angle_beta 95.159(2)
_cell_angle_gamma 90.00
_cell_formula_units_Z 2
_cell_length_a 8.8032(4)
_cell_length_b 12.5533(6)
_cell_length_c 12.3334(6)
_cell_measurement_reflns_used 9885
_cell_measurement_temperature 100(2)
_cell_measurement_theta_max 40.37
_cell_measurement_theta_min 2.32
_cell_volume 1357.43(11)
_computing_cell_refinement 'Bruker SMART'
_computing_data_collection 'Bruker SMART'
_computing_data_reduction 'Bruker SAINT'
_computing_molecular_graphics 'Bruker SHELXTL'
_computing_publication_material 'Bruker SHELXTL'
_computing_structure_refinement 'SHELXL-97 (Sheldrick, 1997)'
_computing_structure_solution 'SHELXS-97 (Sheldrick, 1990)'
_diffrn_ambient_temperature 100(2)
_diffrn_measured_fraction_theta_full 0.999
_diffrn_measured_fraction_theta_max 0.999
_diffrn_measurement_device_type 'CCD area detector'
_diffrn_measurement_method 'phi and omega scans'
_diffrn_radiation_monochromator graphite
_diffrn_radiation_source 'fine-focus sealed tube'
_diffrn_radiation_type MoK\a
_diffrn_radiation_wavelength 0.71073
_diffrn_reflns_av_R_equivalents 0.0255
_diffrn_reflns_av_sigmaI/netI 0.0314
_diffrn_reflns_limit_h_max 14
_diffrn_reflns_limit_h_min -14
_diffrn_reflns_limit_k_max 20
_diffrn_reflns_limit_k_min -20
_diffrn_reflns_limit_l_max 20
_diffrn_reflns_limit_l_min -20
_diffrn_reflns_number 50859
_diffrn_reflns_theta_full 36.32
_diffrn_reflns_theta_max 36.32
_diffrn_reflns_theta_min 2.73
_exptl_absorpt_coefficient_mu 0.605
_exptl_absorpt_correction_T_max 0.9420
_exptl_absorpt_correction_T_min 0.8393
_exptl_absorpt_correction_type multi-scan
_exptl_absorpt_process_details SADABS
_exptl_crystal_colour colorless
_exptl_crystal_density_diffrn 1.415
_exptl_crystal_density_method 'not measured'
_exptl_crystal_description plate
_exptl_crystal_F_000 608
_exptl_crystal_size_max 0.30
_exptl_crystal_size_mid 0.30
_exptl_crystal_size_min 0.10
_refine_diff_density_max 0.654
_refine_diff_density_min -0.282
_refine_diff_density_rms 0.062
_refine_ls_abs_structure_details 'Flack H D (1983), Acta Cryst. A39, 876-881'
_refine_ls_abs_structure_Flack 0.012(4)
_refine_ls_extinction_method none
_refine_ls_goodness_of_fit_ref 1.028
_refine_ls_hydrogen_treatment mixed
_refine_ls_matrix_type full
_refine_ls_number_parameters 370
_refine_ls_number_reflns 12859
_refine_ls_number_restraints 1
_refine_ls_restrained_S_all 1.028
_refine_ls_R_factor_all 0.0264
_refine_ls_R_factor_gt 0.0246
_refine_ls_shift/su_max 0.003
_refine_ls_shift/su_mean 0.000
_refine_ls_structure_factor_coef Fsqd
_refine_ls_weighting_details 'calc w=1/[\s^2^(Fo^2^)+(0.0420P)^2^+0.0000P] where P=(Fo^2^+2Fc^2^)/3'
_refine_ls_weighting_scheme calc
_refine_ls_wR_factor_gt 0.0648
_refine_ls_wR_factor_ref 0.0657
_reflns_Friedel_coverage 0.885
_reflns_number_gt 12281
_reflns_number_total 12859
_reflns_threshold_expression >2sigma(I)
_cod_data_source_file ic702015u-file003_3.cif
_cod_data_source_block al0701m
_cod_depositor_comments
;
The following automatic conversions were performed:
'_symmetry_cell_setting' value 'Monoclinic' changed to 'monoclinic'
according to '/home/saulius/struct/CIF-dictionaries/cif_core.dic'
dictionary named 'cif_core.dic' version 2.4.1 from 2010-06-29.

Automatic conversion script
Id: cif_fix_enum 1527 2010-12-29 10:47:43Z saulius 
;
_cod_database_code 4304512

loop_
_symmetry_equiv_pos_as_xyz
'x, y, z'
'-x, y+1/2, -z'

loop_
_atom_site_label
_atom_site_type_symbol
_atom_site_fract_x
_atom_site_fract_y
_atom_site_fract_z
_atom_site_U_iso_or_equiv
_atom_site_adp_type
_atom_site_occupancy
_atom_site_symmetry_multiplicity
_atom_site_calc_flag
_atom_site_refinement_flags
_atom_site_disorder_assembly
_atom_site_disorder_group
Fe1 Fe 0.638075(10) 0.345248(10) 0.620038(7) 0.01152(2) Uani 1 1 d . . .
C11 C 0.65271(8) 0.15878(6) 0.78097(6) 0.01288(11) Uani 1 1 d . . .
H11A H 0.6504 0.1003 0.7258 0.015 Uiso 1 1 calc R . .
N11 N 0.54591(7) 0.24198(6) 0.73722(5) 0.01236(10) Uani 1 1 d . . .
C12 C 0.81379(8) 0.20676(7) 0.78956(6) 0.01392(12) Uani 1 1 d . . .
H12 H 0.8183 0.2647 0.8454 0.017 Uiso 1 1 calc R . .
N12 N 0.84243(8) 0.25487(6) 0.68358(5) 0.01430(11) Uani 1 1 d . . .
H12A H 0.8686(14) 0.2045(12) 0.6387(11) 0.017 Uiso 1 1 d . . .
H12B H 0.9231(15) 0.2967(12) 0.6934(11) 0.017 Uiso 1 1 d . . .
C13 C 0.93216(9) 0.12234(8) 0.82694(7) 0.01859(14) Uani 1 1 d . . .
H13A H 0.9337 0.0667 0.7702 0.022 Uiso 1 1 calc R . .
H13B H 1.0344 0.1557 0.8359 0.022 Uiso 1 1 calc R . .
C14 C 0.89851(10) 0.07078(9) 0.93401(7) 0.02343(17) Uani 1 1 d . . .
H14A H 0.9085 0.1246 0.9929 0.028 Uiso 1 1 calc R . .
H14B H 0.9736 0.0135 0.9528 0.028 Uiso 1 1 calc R . .
C15 C 0.73744(11) 0.02423(8) 0.92510(8) 0.02236(16) Uani 1 1 d . . .
H15A H 0.7154 -0.0048 0.9967 0.027 Uiso 1 1 calc R . .
H15B H 0.7311 -0.0351 0.8720 0.027 Uiso 1 1 calc R . .
C16 C 0.61836(9) 0.10861(7) 0.88884(6) 0.01657(13) Uani 1 1 d . . .
H16A H 0.5159 0.0755 0.8805 0.020 Uiso 1 1 calc R . .
H16B H 0.6178 0.1647 0.9453 0.020 Uiso 1 1 calc R . .
C21 C 0.18615(9) 0.47133(6) 0.62347(6) 0.01332(12) Uani 1 1 d . . .
C27 C 0.17458(9) 0.52966(7) 0.51788(6) 0.01560(13) Uani 1 1 d . . .
O27 O 0.27674(8) 0.50433(6) 0.45008(5) 0.01998(12) Uani 1 1 d . . .
H27 H 0.3428(16) 0.4487(13) 0.4853(11) 0.024 Uiso 1 1 d . . .
O28 O 0.07923(7) 0.59953(6) 0.49566(6) 0.02203(13) Uani 1 1 d . . .
C22 C 0.30408(8) 0.39559(6) 0.64735(6) 0.01226(11) Uani 1 1 d . . .
O22 O 0.40335(7) 0.37715(5) 0.57523(4) 0.01514(10) Uani 1 1 d . . .
C23 C 0.30980(7) 0.34100(8) 0.74866(5) 0.01253(10) Uani 1 1 d . . .
C24 C 0.20028(8) 0.36383(6) 0.82107(6) 0.01443(13) Uani 1 1 d . . .
H24 H 0.2024 0.3256 0.8877 0.017 Uiso 1 1 calc R . .
C25 C 0.08836(9) 0.44101(7) 0.79812(6) 0.01623(13) Uani 1 1 d . . .
H25 H 0.0169 0.4567 0.8492 0.019 Uiso 1 1 calc R . .
C26 C 0.08274(9) 0.49461(7) 0.69962(6) 0.01551(13) Uani 1 1 d . . .
H26 H 0.0075 0.5480 0.6837 0.019 Uiso 1 1 calc R . .
C28 C 0.42330(8) 0.26067(6) 0.78346(6) 0.01335(12) Uani 1 1 d . . .
H28 H 0.4054 0.2188 0.8452 0.016 Uiso 1 1 calc R . .
C31 C 0.74507(8) 0.40549(7) 0.40038(6) 0.01384(12) Uani 1 1 d . . .
H31A H 0.8458 0.3683 0.4099 0.017 Uiso 1 1 calc R . .
N31 N 0.71966(7) 0.45473(6) 0.50645(5) 0.01318(11) Uani 1 1 d . . .
C32 C 0.62311(9) 0.31967(7) 0.37563(6) 0.01452(13) Uani 1 1 d . . .
H32 H 0.5216 0.3557 0.3646 0.017 Uiso 1 1 calc R . .
N32 N 0.62200(8) 0.24860(6) 0.47112(6) 0.01586(11) Uani 1 1 d . . .
H32A H 0.7025(16) 0.2070(12) 0.4736(11) 0.019 Uiso 1 1 d . . .
H32B H 0.5372(15) 0.2095(13) 0.4714(11) 0.019 Uiso 1 1 d . . .
C33 C 0.64960(10) 0.25924(8) 0.27136(6) 0.01932(15) Uani 1 1 d . . .
H33A H 0.7473 0.2199 0.2821 0.023 Uiso 1 1 calc R . .
H33B H 0.5668 0.2066 0.2555 0.023 Uiso 1 1 calc R . .
C34 C 0.65401(11) 0.33509(10) 0.17471(6) 0.02398(17) Uani 1 1 d . . .
H34A H 0.6770 0.2944 0.1094 0.029 Uiso 1 1 calc R . .
H34B H 0.5530 0.3692 0.1592 0.029 Uiso 1 1 calc R . .
C35 C 0.77499(12) 0.42041(9) 0.19930(7) 0.02377(17) Uani 1 1 d . . .
H35A H 0.7721 0.4711 0.1377 0.029 Uiso 1 1 calc R . .
H35B H 0.8770 0.3866 0.2069 0.029 Uiso 1 1 calc R . .
C36 C 0.75039(11) 0.48122(8) 0.30380(6) 0.02032(15) Uani 1 1 d . . .
H36A H 0.8343 0.5330 0.3194 0.024 Uiso 1 1 calc R . .
H36B H 0.6535 0.5215 0.2934 0.024 Uiso 1 1 calc R . .
C41 C 0.72882(9) 0.63091(7) 0.81724(6) 0.01426(12) Uani 1 1 d . . .
C47 C 0.70446(9) 0.58803(7) 0.92714(7) 0.01712(13) Uani 1 1 d . . .
O47 O 0.65882(10) 0.48737(6) 0.93121(6) 0.02628(15) Uani 1 1 d . . .
H47 H 0.6576(17) 0.4609(15) 0.8684(13) 0.032 Uiso 1 1 d . . .
O48 O 0.72483(8) 0.64136(6) 1.00987(5) 0.02257(13) Uani 1 1 d . . .
C42 C 0.70840(8) 0.56646(6) 0.72211(6) 0.01285(11) Uani 1 1 d . . .
O42 O 0.66820(7) 0.46635(5) 0.72999(5) 0.01583(10) Uani 1 1 d . . .
C43 C 0.73669(9) 0.61414(6) 0.62079(6) 0.01345(12) Uani 1 1 d . . .
C44 C 0.77901(10) 0.72180(7) 0.61807(7) 0.01782(14) Uani 1 1 d . . .
H44 H 0.7962 0.7531 0.5501 0.021 Uiso 1 1 calc R . .
C45 C 0.79651(11) 0.78391(7) 0.71129(7) 0.02167(15) Uani 1 1 d . . .
H45 H 0.8240 0.8569 0.7075 0.026 Uiso 1 1 calc R . .
C46 C 0.77290(10) 0.73702(7) 0.81048(7) 0.01902(14) Uani 1 1 d . . .
H46 H 0.7872 0.7783 0.8751 0.023 Uiso 1 1 calc R . .
C48 C 0.74021(9) 0.55543(7) 0.51920(6) 0.01408(12) Uani 1 1 d . . .
H48 H 0.7595 0.5954 0.4565 0.017 Uiso 1 1 calc R . .

loop_
_atom_site_aniso_label
_atom_site_aniso_U_11
_atom_site_aniso_U_22
_atom_site_aniso_U_33
_atom_site_aniso_U_23
_atom_site_aniso_U_13
_atom_site_aniso_U_12
Fe1 0.01391(4) 0.01069(4) 0.01018(4) 0.00066(3) 0.00222(3) -0.00040(4)
C11 0.0150(3) 0.0113(3) 0.0124(3) 0.0008(2) 0.0016(2) 0.0013(2)
N11 0.0140(2) 0.0111(3) 0.0120(2) 0.00112(19) 0.00119(18) 0.0006(2)
C12 0.0148(3) 0.0148(3) 0.0122(3) 0.0004(2) 0.0013(2) 0.0011(2)
N12 0.0152(2) 0.0148(3) 0.0132(2) 0.0004(2) 0.00260(19) -0.0008(2)
C13 0.0167(3) 0.0203(4) 0.0188(3) 0.0044(3) 0.0014(2) 0.0048(3)
C14 0.0213(3) 0.0290(5) 0.0199(3) 0.0085(3) 0.0009(3) 0.0075(3)
C15 0.0237(4) 0.0198(4) 0.0241(4) 0.0098(3) 0.0047(3) 0.0061(3)
C16 0.0198(3) 0.0155(3) 0.0148(3) 0.0048(2) 0.0032(2) 0.0030(3)
C21 0.0134(3) 0.0132(3) 0.0132(3) 0.0025(2) 0.0006(2) -0.0001(2)
C27 0.0160(3) 0.0150(3) 0.0156(3) 0.0040(2) 0.0005(2) -0.0013(3)
O27 0.0238(3) 0.0212(3) 0.0155(2) 0.0062(2) 0.0046(2) 0.0049(2)
O28 0.0190(3) 0.0227(3) 0.0245(3) 0.0108(2) 0.0025(2) 0.0046(2)
C22 0.0126(2) 0.0123(3) 0.0118(3) 0.0006(2) 0.0009(2) -0.0006(2)
O22 0.0160(2) 0.0183(3) 0.0115(2) 0.00193(18) 0.00312(17) 0.00288(19)
C23 0.0134(2) 0.0128(3) 0.0115(2) 0.0018(3) 0.00155(17) 0.0004(3)
C24 0.0150(3) 0.0164(4) 0.0120(2) 0.0011(2) 0.0021(2) 0.0004(2)
C25 0.0151(3) 0.0192(4) 0.0146(3) 0.0007(3) 0.0030(2) 0.0022(3)
C26 0.0140(3) 0.0158(3) 0.0167(3) 0.0012(2) 0.0016(2) 0.0016(3)
C28 0.0151(3) 0.0132(3) 0.0118(3) 0.0018(2) 0.0015(2) 0.0009(2)
C31 0.0142(3) 0.0171(3) 0.0104(2) -0.0001(2) 0.0021(2) -0.0010(2)
N31 0.0144(2) 0.0146(3) 0.0106(2) 0.0003(2) 0.00160(18) -0.0006(2)
C32 0.0157(3) 0.0164(3) 0.0114(3) 0.0000(2) 0.0012(2) -0.0009(2)
N32 0.0198(3) 0.0138(3) 0.0141(3) 0.0001(2) 0.0022(2) -0.0012(2)
C33 0.0231(3) 0.0218(4) 0.0131(3) -0.0032(3) 0.0018(2) -0.0028(3)
C34 0.0304(4) 0.0299(5) 0.0114(3) -0.0019(3) 0.0003(2) -0.0057(4)
C35 0.0301(4) 0.0302(5) 0.0116(3) -0.0004(3) 0.0052(3) -0.0073(4)
C36 0.0273(4) 0.0223(4) 0.0117(3) 0.0015(3) 0.0033(3) -0.0058(3)
C41 0.0151(3) 0.0133(3) 0.0144(3) -0.0022(2) 0.0011(2) 0.0018(2)
C47 0.0178(3) 0.0194(4) 0.0145(3) -0.0028(3) 0.0031(2) 0.0011(3)
O47 0.0451(4) 0.0216(3) 0.0128(2) -0.0023(2) 0.0060(2) -0.0074(3)
O48 0.0271(3) 0.0250(3) 0.0158(3) -0.0080(2) 0.0034(2) -0.0007(3)
C42 0.0134(3) 0.0125(3) 0.0126(3) -0.0006(2) 0.0008(2) 0.0016(2)
O42 0.0230(3) 0.0120(2) 0.0129(2) -0.00087(18) 0.00374(18) -0.0026(2)
C43 0.0151(3) 0.0118(3) 0.0134(3) 0.0011(2) 0.0008(2) 0.0008(2)
C44 0.0218(3) 0.0132(3) 0.0182(3) 0.0020(3) 0.0004(3) 0.0005(3)
C45 0.0301(4) 0.0124(3) 0.0221(4) -0.0008(3) -0.0002(3) -0.0014(3)
C46 0.0247(3) 0.0134(3) 0.0186(3) -0.0036(3) -0.0002(3) 0.0013(3)
C48 0.0153(3) 0.0142(3) 0.0127(3) 0.0021(2) 0.0011(2) -0.0003(2)

loop_
_atom_type_symbol
_atom_type_description
_atom_type_scat_dispersion_real
_atom_type_scat_dispersion_imag
_atom_type_scat_source
C C 0.0033 0.0016 'International Tables Vol C Tables 4.2.6.8 and 6.1.1.4'
H H 0.0000 0.0000 'International Tables Vol C Tables 4.2.6.8 and 6.1.1.4'
N N 0.0061 0.0033 'International Tables Vol C Tables 4.2.6.8 and 6.1.1.4'
O O 0.0106 0.0060 'International Tables Vol C Tables 4.2.6.8 and 6.1.1.4'
Fe Fe 0.3463 0.8444 'International Tables Vol C Tables 4.2.6.8 and 6.1.1.4'

loop_
_geom_angle_atom_site_label_1
_geom_angle_atom_site_label_2
_geom_angle_atom_site_label_3
_geom_angle
_geom_angle_site_symmetry_1
_geom_angle_site_symmetry_3
_geom_angle_publ_flag
O42 Fe1 O22 95.60(3) . . ?
O42 Fe1 N31 85.70(3) . . ?
O22 Fe1 N31 94.86(2) . . ?
O42 Fe1 N11 92.11(3) . . ?
O22 Fe1 N11 82.64(2) . . ?
N31 Fe1 N11 176.51(3) . . ?
O42 Fe1 N32 164.47(3) . . ?
O22 Fe1 N32 84.19(3) . . ?
N31 Fe1 N32 78.86(3) . . ?
N11 Fe1 N32 103.24(3) . . ?
O42 Fe1 N12 95.39(3) . . ?
O22 Fe1 N12 158.28(3) . . ?
N31 Fe1 N12 104.61(3) . . ?
N11 Fe1 N12 78.28(3) . . ?
N32 Fe1 N12 90.12(3) . . ?
N11 C11 C16 116.19(6) . . ?
N11 C11 C12 107.57(6) . . ?
C16 C11 C12 110.84(6) . . ?
N11 C11 H11A 107.3 . . ?
C16 C11 H11A 107.3 . . ?
C12 C11 H11A 107.3 . . ?
C28 N11 C11 119.97(7) . . ?
C28 N11 Fe1 124.70(6) . . ?
C11 N11 Fe1 113.93(5) . . ?
N12 C12 C13 112.53(6) . . ?
N12 C12 C11 109.16(6) . . ?
C13 C12 C11 110.44(7) . . ?
N12 C12 H12 108.2 . . ?
C13 C12 H12 108.2 . . ?
C11 C12 H12 108.2 . . ?
C12 N12 Fe1 108.93(5) . . ?
C12 N12 H12A 109.6(9) . . ?
Fe1 N12 H12A 113.2(8) . . ?
C12 N12 H12B 108.7(9) . . ?
Fe1 N12 H12B 111.3(9) . . ?
H12A N12 H12B 105.0(12) . . ?
C14 C13 C12 112.06(7) . . ?
C14 C13 H13A 109.2 . . ?
C12 C13 H13A 109.2 . . ?
C14 C13 H13B 109.2 . . ?
C12 C13 H13B 109.2 . . ?
H13A C13 H13B 107.9 . . ?
C13 C14 C15 110.58(7) . . ?
C13 C14 H14A 109.5 . . ?
C15 C14 H14A 109.5 . . ?
C13 C14 H14B 109.5 . . ?
C15 C14 H14B 109.5 . . ?
H14A C14 H14B 108.1 . . ?
C14 C15 C16 111.31(8) . . ?
C14 C15 H15A 109.4 . . ?
C16 C15 H15A 109.4 . . ?
C14 C15 H15B 109.4 . . ?
C16 C15 H15B 109.4 . . ?
H15A C15 H15B 108.0 . . ?
C11 C16 C15 110.89(7) . . ?
C11 C16 H16A 109.5 . . ?
C15 C16 H16A 109.5 . . ?
C11 C16 H16B 109.5 . . ?
C15 C16 H16B 109.5 . . ?
H16A C16 H16B 108.0 . . ?
C26 C21 C22 120.65(7) . . ?
C26 C21 C27 119.18(7) . . ?
C22 C21 C27 120.14(7) . . ?
O28 C27 O27 121.42(7) . . ?
O28 C27 C21 122.55(8) . . ?
O27 C27 C21 115.99(7) . . ?
C27 O27 H27 107.4(8) . . ?
O22 C22 C21 119.55(7) . . ?
O22 C22 C23 122.24(7) . . ?
C21 C22 C23 118.21(7) . . ?
C22 O22 Fe1 122.90(5) . . ?
C24 C23 C22 119.30(7) . . ?
C24 C23 C28 116.53(6) . . ?
C22 C23 C28 124.17(6) . . ?
C25 C24 C23 121.83(7) . . ?
C25 C24 H24 119.1 . . ?
C23 C24 H24 119.1 . . ?
C26 C25 C24 119.00(7) . . ?
C26 C25 H25 120.5 . . ?
C24 C25 H25 120.5 . . ?
C25 C26 C21 120.93(7) . . ?
C25 C26 H26 119.5 . . ?
C21 C26 H26 119.5 . . ?
N11 C28 C23 125.17(7) . . ?
N11 C28 H28 117.4 . . ?
C23 C28 H28 117.4 . . ?
N31 C31 C36 116.51(7) . . ?
N31 C31 C32 108.09(6) . . ?
C36 C31 C32 110.62(6) . . ?
N31 C31 H31A 107.1 . . ?
C36 C31 H31A 107.1 . . ?
C32 C31 H31A 107.1 . . ?
C48 N31 C31 119.19(7) . . ?
C48 N31 Fe1 127.28(5) . . ?
C31 N31 Fe1 113.43(5) . . ?
N32 C32 C33 112.53(7) . . ?
N32 C32 C31 108.68(6) . . ?
C33 C32 C31 111.06(6) . . ?
N32 C32 H32 108.1 . . ?
C33 C32 H32 108.1 . . ?
C31 C32 H32 108.1 . . ?
C32 N32 Fe1 109.18(5) . . ?
C32 N32 H32A 108.9(9) . . ?
Fe1 N32 H32A 108.0(9) . . ?
C32 N32 H32B 113.6(9) . . ?
Fe1 N32 H32B 106.9(9) . . ?
H32A N32 H32B 110.1(13) . . ?
C34 C33 C32 111.31(8) . . ?
C34 C33 H33A 109.4 . . ?
C32 C33 H33A 109.4 . . ?
C34 C33 H33B 109.4 . . ?
C32 C33 H33B 109.4 . . ?
H33A C33 H33B 108.0 . . ?
C35 C34 C33 110.44(7) . . ?
C35 C34 H34A 109.6 . . ?
C33 C34 H34A 109.6 . . ?
C35 C34 H34B 109.6 . . ?
C33 C34 H34B 109.6 . . ?
H34A C34 H34B 108.1 . . ?
C34 C35 C36 111.69(8) . . ?
C34 C35 H35A 109.3 . . ?
C36 C35 H35A 109.3 . . ?
C34 C35 H35B 109.3 . . ?
C36 C35 H35B 109.3 . . ?
H35A C35 H35B 107.9 . . ?
C31 C36 C35 111.27(8) . . ?
C31 C36 H36A 109.4 . . ?
C35 C36 H36A 109.4 . . ?
C31 C36 H36B 109.4 . . ?
C35 C36 H36B 109.4 . . ?
H36A C36 H36B 108.0 . . ?
C46 C41 C42 120.65(7) . . ?
C46 C41 C47 117.60(7) . . ?
C42 C41 C47 121.75(7) . . ?
O48 C47 O47 120.84(8) . . ?
O48 C47 C41 122.66(9) . . ?
O47 C47 C41 116.51(7) . . ?
C47 O47 H47 108.6(12) . . ?
O42 C42 C41 119.90(7) . . ?
O42 C42 C43 122.42(7) . . ?
C41 C42 C43 117.66(7) . . ?
C42 O42 Fe1 133.25(5) . . ?
C44 C43 C42 119.50(7) . . ?
C44 C43 C48 116.14(7) . . ?
C42 C43 C48 124.04(7) . . ?
C45 C44 C43 122.13(8) . . ?
C45 C44 H44 118.9 . . ?
C43 C44 H44 118.9 . . ?
C44 C45 C46 118.53(8) . . ?
C44 C45 H45 120.7 . . ?
C46 C45 H45 120.7 . . ?
C45 C46 C41 121.50(8) . . ?
C45 C46 H46 119.2 . . ?
C41 C46 H46 119.2 . . ?
N31 C48 C43 126.13(7) . . ?
N31 C48 H48 116.9 . . ?
C43 C48 H48 116.9 . . ?

loop_
_geom_bond_atom_site_label_1
_geom_bond_atom_site_label_2
_geom_bond_distance
_geom_bond_site_symmetry_2
_geom_bond_publ_flag
Fe1 O42 2.0385(6) . ?
Fe1 O22 2.1284(6) . ?
Fe1 N31 2.1326(7) . ?
Fe1 N11 2.1537(7) . ?
Fe1 N32 2.1952(7) . ?
Fe1 N12 2.2100(7) . ?
C11 N11 1.4747(10) . ?
C11 C16 1.5266(11) . ?
C11 C12 1.5355(11) . ?
C11 H11A 1.0000 . ?
N11 C28 1.2869(10) . ?
C12 N12 1.4820(10) . ?
C12 C13 1.5281(11) . ?
C12 H12 1.0000 . ?
N12 H12A 0.885(14) . ?
N12 H12B 0.882(14) . ?
C13 C14 1.5235(12) . ?
C13 H13A 0.9900 . ?
C13 H13B 0.9900 . ?
C14 C15 1.5285(14) . ?
C14 H14A 0.9900 . ?
C14 H14B 0.9900 . ?
C15 C16 1.5285(12) . ?
C15 H15A 0.9900 . ?
C15 H15B 0.9900 . ?
C16 H16A 0.9900 . ?
C16 H16B 0.9900 . ?
C21 C26 1.3963(11) . ?
C21 C22 1.4190(11) . ?
C21 C27 1.4895(11) . ?
C27 O28 1.2278(11) . ?
C27 O27 1.3207(10) . ?
O27 H27 0.984(15) . ?
C22 O22 1.3222(9) . ?
C22 C23 1.4219(10) . ?
C23 C24 1.4015(10) . ?
C23 C28 1.4567(11) . ?
C24 C25 1.3926(11) . ?
C24 H24 0.9500 . ?
C25 C26 1.3858(11) . ?
C25 H25 0.9500 . ?
C26 H26 0.9500 . ?
C28 H28 0.9500 . ?
C31 N31 1.4820(10) . ?
C31 C36 1.5281(12) . ?
C31 C32 1.5322(11) . ?
C31 H31A 1.0000 . ?
N31 C48 1.2847(11) . ?
C32 N32 1.4782(10) . ?
C32 C33 1.5288(11) . ?
C32 H32 1.0000 . ?
N32 H32A 0.879(15) . ?
N32 H32B 0.894(14) . ?
C33 C34 1.5288(13) . ?
C33 H33A 0.9900 . ?
C33 H33B 0.9900 . ?
C34 C35 1.5217(14) . ?
C34 H34A 0.9900 . ?
C34 H34B 0.9900 . ?
C35 C36 1.5300(13) . ?
C35 H35A 0.9900 . ?
C35 H35B 0.9900 . ?
C36 H36A 0.9900 . ?
C36 H36B 0.9900 . ?
C41 C46 1.3921(12) . ?
C41 C42 1.4232(11) . ?
C41 C47 1.4918(12) . ?
C47 O48 1.2200(10) . ?
C47 O47 1.3282(12) . ?
O47 H47 0.842(16) . ?
C42 O42 1.3116(10) . ?
C42 C43 1.4275(11) . ?
C43 C44 1.4030(12) . ?
C43 C48 1.4563(11) . ?
C44 C45 1.3863(13) . ?
C44 H44 0.9500 . ?
C45 C46 1.3899(13) . ?
C45 H45 0.9500 . ?
C46 H46 0.9500 . ?
C48 H48 0.9500 . ?

loop_
_geom_hbond_atom_site_label_D
_geom_hbond_atom_site_label_H
_geom_hbond_atom_site_label_A
_geom_hbond_distance_DH
_geom_hbond_distance_HA
_geom_hbond_distance_DA
_geom_hbond_angle_DHA
_geom_hbond_site_symmetry_A
O27 H27 O22 0.984(15) 1.488(15) 2.4216(8) 156.2(13) .
O47 H47 O42 0.842(16) 1.719(16) 2.5046(9) 154.3(18) .
N12 H12A O28 0.885(14) 2.197(14) 3.0723(10) 169.9(13) 2_646

loop_
_geom_torsion_atom_site_label_1
_geom_torsion_atom_site_label_2
_geom_torsion_atom_site_label_3
_geom_torsion_atom_site_label_4
_geom_torsion
_geom_torsion_site_symmetry_1
_geom_torsion_site_symmetry_2
_geom_torsion_site_symmetry_3
_geom_torsion_site_symmetry_4
_geom_torsion_publ_flag
C16 C11 N11 C28 -7.20(10) . . . . ?
C12 C11 N11 C28 -132.06(7) . . . . ?
C16 C11 N11 Fe1 159.90(5) . . . . ?
C12 C11 N11 Fe1 35.04(7) . . . . ?
O42 Fe1 N11 C28 61.85(6) . . . . ?
O22 Fe1 N11 C28 -33.53(6) . . . . ?
N32 Fe1 N11 C28 -115.75(6) . . . . ?
N12 Fe1 N11 C28 156.92(7) . . . . ?
O42 Fe1 N11 C11 -104.54(5) . . . . ?
O22 Fe1 N11 C11 160.08(5) . . . . ?
N32 Fe1 N11 C11 77.86(5) . . . . ?
N12 Fe1 N11 C11 -9.47(5) . . . . ?
N11 C11 C12 N12 -51.79(8) . . . . ?
C16 C11 C12 N12 -179.80(6) . . . . ?
N11 C11 C12 C13 -176.02(6) . . . . ?
C16 C11 C12 C13 55.97(8) . . . . ?
C13 C12 N12 Fe1 166.61(5) . . . . ?
C11 C12 N12 Fe1 43.62(7) . . . . ?
O42 Fe1 N12 C12 72.00(5) . . . . ?
O22 Fe1 N12 C12 -48.10(9) . . . . ?
N31 Fe1 N12 C12 158.95(5) . . . . ?
N11 Fe1 N12 C12 -19.04(5) . . . . ?
N32 Fe1 N12 C12 -122.54(5) . . . . ?
N12 C12 C13 C14 -178.05(7) . . . . ?
C11 C12 C13 C14 -55.78(9) . . . . ?
C12 C13 C14 C15 55.48(11) . . . . ?
C13 C14 C15 C16 -55.49(11) . . . . ?
N11 C11 C16 C15 -179.83(7) . . . . ?
C12 C11 C16 C15 -56.65(9) . . . . ?
C14 C15 C16 C11 56.54(10) . . . . ?
C26 C21 C27 O28 1.59(12) . . . . ?
C22 C21 C27 O28 -176.39(8) . . . . ?
C26 C21 C27 O27 179.44(8) . . . . ?
C22 C21 C27 O27 1.46(11) . . . . ?
C26 C21 C22 O22 -178.02(7) . . . . ?
C27 C21 C22 O22 -0.07(11) . . . . ?
C26 C21 C22 C23 2.68(11) . . . . ?
C27 C21 C22 C23 -179.36(7) . . . . ?
C21 C22 O22 Fe1 143.50(6) . . . . ?
C23 C22 O22 Fe1 -37.23(10) . . . . ?
O42 Fe1 O22 C22 -46.35(6) . . . . ?
N31 Fe1 O22 C22 -132.49(6) . . . . ?
N11 Fe1 O22 C22 45.06(6) . . . . ?
N32 Fe1 O22 C22 149.25(7) . . . . ?
N12 Fe1 O22 C22 73.71(9) . . . . ?
O22 C22 C23 C24 -179.52(7) . . . . ?
C21 C22 C23 C24 -0.24(11) . . . . ?
O22 C22 C23 C28 0.11(12) . . . . ?
C21 C22 C23 C28 179.39(7) . . . . ?
C22 C23 C24 C25 -2.00(12) . . . . ?
C28 C23 C24 C25 178.34(8) . . . . ?
C23 C24 C25 C26 1.78(12) . . . . ?
C24 C25 C26 C21 0.72(12) . . . . ?
C22 C21 C26 C25 -2.97(12) . . . . ?
C27 C21 C26 C25 179.06(8) . . . . ?
C11 N11 C28 C23 179.50(7) . . . . ?
Fe1 N11 C28 C23 13.87(11) . . . . ?
C24 C23 C28 N11 -167.81(7) . . . . ?
C22 C23 C28 N11 12.54(13) . . . . ?
C36 C31 N31 C48 -16.70(10) . . . . ?
C32 C31 N31 C48 -141.93(7) . . . . ?
C36 C31 N31 Fe1 159.94(6) . . . . ?
C32 C31 N31 Fe1 34.71(7) . . . . ?
O42 Fe1 N31 C48 -11.20(7) . . . . ?
O22 Fe1 N31 C48 84.07(7) . . . . ?
N32 Fe1 N31 C48 167.16(7) . . . . ?
N12 Fe1 N31 C48 -105.65(7) . . . . ?
O42 Fe1 N31 C31 172.49(5) . . . . ?
O22 Fe1 N31 C31 -92.24(5) . . . . ?
N32 Fe1 N31 C31 -9.15(5) . . . . ?
N12 Fe1 N31 C31 78.04(5) . . . . ?
N31 C31 C32 N32 -51.27(8) . . . . ?
C36 C31 C32 N32 -179.92(7) . . . . ?
N31 C31 C32 C33 -175.57(6) . . . . ?
C36 C31 C32 C33 55.78(9) . . . . ?
C33 C32 N32 Fe1 166.66(5) . . . . ?
C31 C32 N32 Fe1 43.23(7) . . . . ?
O42 Fe1 N32 C32 -12.99(13) . . . . ?
O22 Fe1 N32 C32 77.01(5) . . . . ?
N31 Fe1 N32 C32 -19.12(5) . . . . ?
N11 Fe1 N32 C32 158.02(5) . . . . ?
N12 Fe1 N32 C32 -124.00(5) . . . . ?
N32 C32 C33 C34 -178.62(7) . . . . ?
C31 C32 C33 C34 -56.53(9) . . . . ?
C32 C33 C34 C35 56.10(10) . . . . ?
C33 C34 C35 C36 -55.70(11) . . . . ?
N31 C31 C36 C35 -179.22(7) . . . . ?
C32 C31 C36 C35 -55.28(9) . . . . ?
C34 C35 C36 C31 55.81(11) . . . . ?
C46 C41 C47 O48 -1.63(13) . . . . ?
C42 C41 C47 O48 178.25(8) . . . . ?
C46 C41 C47 O47 178.40(8) . . . . ?
C42 C41 C47 O47 -1.72(12) . . . . ?
C46 C41 C42 O42 179.37(7) . . . . ?
C47 C41 C42 O42 -0.51(11) . . . . ?
C46 C41 C42 C43 0.83(11) . . . . ?
C47 C41 C42 C43 -179.05(7) . . . . ?
C41 C42 O42 Fe1 -176.10(5) . . . . ?
C43 C42 O42 Fe1 2.37(11) . . . . ?
O22 Fe1 O42 C42 -89.66(7) . . . . ?
N31 Fe1 O42 C42 4.80(7) . . . . ?
N11 Fe1 O42 C42 -172.48(7) . . . . ?
N32 Fe1 O42 C42 -1.23(15) . . . . ?
N12 Fe1 O42 C42 109.10(7) . . . . ?
O42 C42 C43 C44 179.85(7) . . . . ?
C41 C42 C43 C44 -1.64(11) . . . . ?
O42 C42 C43 C48 -6.85(12) . . . . ?
C41 C42 C43 C48 171.66(7) . . . . ?
C42 C43 C44 C45 0.87(12) . . . . ?
C48 C43 C44 C45 -172.95(8) . . . . ?
C43 C44 C45 C46 0.78(14) . . . . ?
C44 C45 C46 C41 -1.63(14) . . . . ?
C42 C41 C46 C45 0.83(13) . . . . ?
C47 C41 C46 C45 -179.29(8) . . . . ?
C31 N31 C48 C43 -172.81(7) . . . . ?
Fe1 N31 C48 C43 11.07(11) . . . . ?
C44 C43 C48 N31 173.14(8) . . . . ?
C42 C43 C48 N31 -0.36(12) . . . . ?
